data_4517829
loop_
_publ_author_name
'Mao, Ying'
'Wang, Zehua'
'Wang, Gang'
'Zhao, Ran'
'Kan, Linglong'
'Pan, Xiaoguang'
'Liu, Lei'

_publ_section_title
;
 Redox Deracemization of Tertiary Stereocenters Adjacent to an
 Electron-Withdrawing Group
;
_journal_name_full 'ACS Catalysis'
_journal_page_first 7785
_journal_page_last 7791
_journal_paper_doi 10.1021/acscatal.0c02486
_journal_year 2020
_chemical_absolute_configuration syn
_chemical_formula_moiety 'C15 H13 N O'
_chemical_formula_sum 'C15 H13 N O'
_chemical_formula_weight 223.26
_space_group_crystal_system monoclinic
_space_group_IT_number 4
_space_group_name_Hall 'P 2yb'
_space_group_name_H-M_alt 'P 1 21 1'
_atom_sites_solution_hydrogens geom
_atom_sites_solution_primary dual
_audit_creation_date 2019-04-16
_audit_creation_method
;
Olex2 1.2
(compiled 2018.05.29 svn.r3508 for OlexSys, GUI svn.r5506)
;
_cell_angle_alpha 90
_cell_angle_beta 92.652(3)
_cell_angle_gamma 90
_cell_formula_units_Z 2
_cell_length_a 7.6989(2)
_cell_length_b 5.6085(2)
_cell_length_c 13.5280(4)
_cell_measurement_reflns_used 5588
_cell_measurement_temperature 172.99(10)
_cell_measurement_theta_max 76.4260
_cell_measurement_theta_min 3.2230
_cell_volume 583.50(3)
_computing_cell_refinement 'CrysAlisPro 1.171.40.25a (Rigaku OD, 2018)'
_computing_data_collection 'CrysAlisPro 1.171.40.25a (Rigaku OD, 2018)'
_computing_data_reduction 'CrysAlisPro 1.171.40.25a (Rigaku OD, 2018)'
_computing_molecular_graphics 'Olex2 (Dolomanov et al., 2009)'
_computing_publication_material 'Olex2 (Dolomanov et al., 2009)'
_computing_structure_refinement 'ShelXL (Sheldrick, 2015)'
_computing_structure_solution 'ShelXT (Sheldrick, 2015)'
_diffrn_ambient_environment N~2~
_diffrn_ambient_temperature 172.99(10)
_diffrn_detector 'CCD plate'
_diffrn_detector_area_resol_mean 10.0000
_diffrn_detector_type HyPix
_diffrn_measured_fraction_theta_full 0.983
_diffrn_measured_fraction_theta_max 0.999
_diffrn_measurement_details
;
List of Runs (angles in degrees, time in seconds):

  # Type    Start    End  Width  t~exp~   \w     \q     \k     \f   Frames
--------------------------------------------------------------------------
  1  \w    -90.00 -63.00   1.00    0.10    --  -48.45 -15.00  -3.00   27
  2  \w      5.00  30.00   1.00    0.10    --   48.45 -15.00  -3.00   25
  3  \w     59.00  97.00   1.00    0.10    --   48.45  15.00 166.00   38
  4  \w    -87.00 -55.00   1.00    0.40    --  -86.25  15.00 166.00   32
  5  \w   -118.00 -90.00   1.00    0.40    --  -86.25 -15.00  -3.00   28
  6  \w     60.00 102.00   1.00    0.40    --  106.49 -15.00  -3.00   42
  7  \w    142.00 168.00   1.00    0.40    --  106.49  15.00 166.00   26
  8  \w     95.00 139.00   1.00    0.40    --  106.49  15.00 166.00   44
  9  \w    -55.00 -26.00   1.00    0.10    --  -48.45 -77.00 -90.00   29
 10  \w    -66.00 -12.00   1.00    0.10    --  -48.45 125.00-120.00   54
 11  \w    -80.00 -36.00   1.00    0.10    --  -48.45 -19.00-120.00   44
 12  \w    -60.00 -28.00   1.00    0.10    --  -48.45 -77.00 -30.00   32
 13  \w    -70.00 -33.00   1.00    0.10    --  -48.45 -77.00-180.00   37
 14  \w    -53.00 -28.00   1.00    0.10    --  -48.45 -77.00-120.00   25
 15  \w    -42.00 -16.00   1.00    0.10    --  -48.45  15.00 166.00   26
 16  \w    -59.00 -34.00   1.00    0.10    --  -48.45 -77.00-150.00   25
 17  \w     42.00  67.00   1.00    0.10    --   48.45  37.00 -90.00   25
 18  \w    -77.00 -15.00   1.00    0.40    --  -86.25  61.00-120.00   62
 19  \w    -87.00 -62.00   1.00    0.40    --  -86.25 -79.00 -55.92   25
 20  \w   -117.00 -74.00   1.00    0.40    --  -86.25 -61.00 -60.00   43
 21  \w    -47.00 -13.00   1.00    0.40    --  -86.25  77.00  30.00   34
 22  \w    -88.00 -62.00   1.00    0.40    --  -86.25 -81.00 -71.32   26
 23  \w   -155.00 -73.00   1.00    0.40    --  -86.25 -61.00 -90.00   82
 24  \w    -96.00 -65.00   1.00    0.40    --  -86.25 -81.00-100.72   31
 25  \w    -95.00 -70.00   1.00    0.40    --  -86.25 -59.00 -47.05   25
 26  \w   -123.00 -65.00   1.00    0.40    --  -86.25 -72.00-136.57   58
 27  \w    -89.00 -64.00   1.00    0.40    --  -86.25 -75.00 -55.24   25
 28  \w    -88.00 -63.00   1.00    0.40    --  -86.25 -77.00 -30.00   25
 29  \w    -88.00 -63.00   1.00    0.40    --  -86.25 -77.00 -90.00   25
 30  \w    -97.00 -72.00   1.00    0.40    --  -86.25 -55.00 -48.69   25
 31  \w   -116.00 -65.00   1.00    0.40    --  -86.25 -72.00-149.76   51
 32  \w    -89.00 -64.00   1.00    0.40    --  -86.25 -77.00-120.00   25
 33  \w    -89.00 -64.00   1.00    0.40    --  -86.25 -77.00-150.00   25
 34  \w   -113.00 -63.00   1.00    0.40    --  -86.25 -80.00 -93.54   50
 35  \w    110.00 135.00   1.00    0.40    --  106.49  45.00 -30.00   25
 36  \w     50.00  99.00   1.00    0.40    --  106.49 -94.00-180.00   49
 37  \w     37.00 107.00   1.00    0.40    --  106.49 -94.00 120.00   70
 38  \w     35.00 113.00   1.00    0.40    --  106.49 -61.00  60.00   78
 39  \w    101.00 126.00   1.00    0.40    --  106.49  61.00-120.00   25
 40  \w    110.00 171.00   1.00    0.40    --  106.49  77.00 -30.00   61
 41  \w     54.00 108.00   1.00    0.40    --  106.49 -94.00   0.00   54
;
_diffrn_measurement_device 'four-circle diffractometer'
_diffrn_measurement_device_type 'XtaLAB Synergy, Dualflex, HyPix'
_diffrn_measurement_method '\w scans'
_diffrn_measurement_specimen_support 'Mitegen 50um'
_diffrn_orient_matrix_type 'CrysAlisPro convention (1999,Acta A55,543-557)'
_diffrn_orient_matrix_UB_11 0.0356842000
_diffrn_orient_matrix_UB_12 -0.0079829000
_diffrn_orient_matrix_UB_13 -0.1110179000
_diffrn_orient_matrix_UB_21 -0.1933152000
_diffrn_orient_matrix_UB_22 -0.0556023000
_diffrn_orient_matrix_UB_23 -0.0244699000
_diffrn_orient_matrix_UB_31 -0.0389156000
_diffrn_orient_matrix_UB_32 0.2688278000
_diffrn_orient_matrix_UB_33 -0.0082955000
_diffrn_radiation_collimation 0.3
_diffrn_radiation_monochromator mirror
_diffrn_radiation_probe x-ray
_diffrn_radiation_type CuK\a
_diffrn_radiation_wavelength 1.54184
_diffrn_reflns_av_R_equivalents 0.0338
_diffrn_reflns_av_unetI/netI 0.0283
_diffrn_reflns_Laue_measured_fraction_full 0.983
_diffrn_reflns_Laue_measured_fraction_max 0.999
_diffrn_reflns_limit_h_max 9
_diffrn_reflns_limit_h_min -9
_diffrn_reflns_limit_k_max 6
_diffrn_reflns_limit_k_min -6
_diffrn_reflns_limit_l_max 16
_diffrn_reflns_limit_l_min -15
_diffrn_reflns_number 6647
_diffrn_reflns_point_group_measured_fraction_full 0.961
_diffrn_reflns_point_group_measured_fraction_max 0.977
_diffrn_reflns_theta_full 67.684
_diffrn_reflns_theta_max 67.075
_diffrn_reflns_theta_min 3.270
_diffrn_source 'micro-focus sealed X-ray tube'
_diffrn_source_current 24.0
_diffrn_source_power 1.2
_diffrn_source_target Mo
_diffrn_source_type 'PhotonJet (Cu) X-ray Source'
_diffrn_source_voltage 50.0
_exptl_absorpt_coefficient_mu 0.629
_exptl_absorpt_correction_T_max 1.00000
_exptl_absorpt_correction_T_min 0.75556
_exptl_absorpt_correction_type multi-scan
_exptl_absorpt_process_details
;
CrysAlisPro 1.171.40.25a (Rigaku Oxford Diffraction, 2018)
Empirical absorption correction using spherical harmonics,
 implemented in SCALE3 ABSPACK scaling algorithm.
;
_exptl_crystal_colour 'clear light colourless'
_exptl_crystal_colour_lustre clear
_exptl_crystal_colour_modifier light
_exptl_crystal_colour_primary colourless
_exptl_crystal_density_diffrn 1.271
_exptl_crystal_description block
_exptl_crystal_F_000 236
_exptl_crystal_size_max 0.05
_exptl_crystal_size_mid 0.04
_exptl_crystal_size_min 0.03
_refine_diff_density_max 0.120
_refine_diff_density_min -0.138
_refine_diff_density_rms 0.035
_refine_ls_abs_structure_details
;
 Flack x determined using 837 quotients [(I+)-(I-)]/[(I+)+(I-)]
 (Parsons and Flack (2004), Acta Cryst. A60, s61).
;
_refine_ls_abs_structure_Flack -0.02(14)
_refine_ls_extinction_method none
_refine_ls_goodness_of_fit_ref 1.070
_refine_ls_hydrogen_treatment constr
_refine_ls_matrix_type full
_refine_ls_number_parameters 156
_refine_ls_number_reflns 2043
_refine_ls_number_restraints 1
_refine_ls_restrained_S_all 1.069
_refine_ls_R_factor_all 0.0320
_refine_ls_R_factor_gt 0.0307
_refine_ls_shift/su_max 0.000
_refine_ls_shift/su_mean 0.000
_refine_ls_structure_factor_coef Fsqd
_refine_ls_weighting_details 'w=1/[\s^2^(Fo^2^)+(0.0475P)^2^+0.0743P] where P=(Fo^2^+2Fc^2^)/3'
_refine_ls_weighting_scheme calc
_refine_ls_wR_factor_gt 0.0827
_refine_ls_wR_factor_ref 0.0843
_reflns_Friedel_coverage 0.758
_reflns_Friedel_fraction_full 0.932
_reflns_Friedel_fraction_max 0.948
_reflns_number_gt 1975
_reflns_number_total 2043
_reflns_threshold_expression 'I > 2\s(I)'
_cod_data_source_file cs0c02486_si_002.cif
_cod_data_source_block 190415c
_cod_depositor_comments 'Adding full bibliography for 4517829.cif.'
_cod_database_code 4517829
_shelxl_version_number 2013-4
_chemical_oxdiff_formula CNO
_shelx_space_group_comment
;
The symmetry employed for this shelxl refinement is uniquely defined
by the following loop, which should always be used as a source of
symmetry information in preference to the above space-group names.
They are only intended as comments.
;
_shelx_estimated_absorpt_t_max 0.981
_shelx_estimated_absorpt_t_min 0.969
_reflns_odcompleteness_completeness 99.91
_reflns_odcompleteness_iscentric 1
_reflns_odcompleteness_theta 66.97
_olex2_refinement_description
;
1. Fixed Uiso
 At 1.2 times of:
  All C(H) groups
 At 1.5 times of:
  All C(H,H,H) groups, All O(H) groups
2.a Ternary CH refined with riding coordinates:
 C8(H8)
2.b Aromatic/amide H refined with riding coordinates:
 C3(H3), C4(H4), C6(H6), C7(H7), C11(H11), C12(H12), C14(H14), C15(H15)
2.c Idealised Me refined as rotating group:
 C1(H1A,H1B,H1C)
2.d Idealised tetrahedral OH refined as rotating group:
 O1(H1)
;
_olex2_submission_special_instructions 'No special instructions were received'
_oxdiff_exptl_absorpt_empirical_details
;
Empirical correction (ABSPACK) includes:
- Absorption correction using spherical harmonics
- Frame scaling
;
_oxdiff_exptl_absorpt_empirical_full_max 1.524
_oxdiff_exptl_absorpt_empirical_full_min 0.691

loop_
_space_group_symop_operation_xyz
'x, y, z'
'-x, y+1/2, -z'

loop_
_atom_site_label
_atom_site_type_symbol
_atom_site_fract_x
_atom_site_fract_y
_atom_site_fract_z
_atom_site_U_iso_or_equiv
_atom_site_adp_type
_atom_site_occupancy
_atom_site_site_symmetry_order
_atom_site_calc_flag
_atom_site_refinement_flags_posn
_atom_site_refinement_flags_adp
_atom_site_refinement_flags_occupancy
_atom_site_disorder_assembly
_atom_site_disorder_group
O1 O 0.95619(17) 0.6393(3) 0.95368(10) 0.0381(4) Uani 1 1 d . . . . .
H1 H 0.9771 0.5347 0.9971 0.057 Uiso 1 1 calc GR . . . .
N1 N 0.1175(2) 0.1564(4) 0.83042(12) 0.0394(5) Uani 1 1 d . . . . .
C1 C 0.2245(3) 0.7393(5) 0.35782(16) 0.0462(6) Uani 1 1 d . . . . .
H1A H 0.3012 0.6310 0.3234 0.069 Uiso 1 1 calc GR . . . .
H1B H 0.2590 0.9046 0.3458 0.069 Uiso 1 1 calc GR . . . .
H1C H 0.1041 0.7152 0.3331 0.069 Uiso 1 1 calc GR . . . .
C2 C 0.2385(2) 0.6887(4) 0.46752(15) 0.0330(5) Uani 1 1 d . . . . .
C3 C 0.3195(3) 0.4858(5) 0.50609(15) 0.0367(5) Uani 1 1 d . . . . .
H3 H 0.3702 0.3756 0.4625 0.044 Uiso 1 1 calc R . . . .
C4 C 0.3279(3) 0.4408(4) 0.60728(15) 0.0343(5) Uani 1 1 d . . . . .
H4 H 0.3842 0.3008 0.6320 0.041 Uiso 1 1 calc R . . . .
C5 C 0.2549(2) 0.5986(4) 0.67225(14) 0.0276(4) Uani 1 1 d . . . . .
C6 C 0.1716(3) 0.7998(4) 0.63396(16) 0.0367(5) Uani 1 1 d . . . . .
H6 H 0.1190 0.9085 0.6774 0.044 Uiso 1 1 calc R . . . .
C7 C 0.1643(3) 0.8441(4) 0.53304(16) 0.0384(5) Uani 1 1 d . . . . .
H7 H 0.1074 0.9836 0.5084 0.046 Uiso 1 1 calc R . . . .
C8 C 0.2666(2) 0.5585(4) 0.78461(14) 0.0283(4) Uani 1 1 d . . . . .
H8 H 0.1995 0.6898 0.8152 0.034 Uiso 1 1 calc R . . . .
C9 C 0.1822(3) 0.3331(4) 0.80985(14) 0.0309(5) Uani 1 1 d . . . . .
C10 C 0.4525(2) 0.5690(4) 0.83024(13) 0.0263(4) Uani 1 1 d . . . . .
C11 C 0.5188(3) 0.3981(4) 0.89592(15) 0.0309(4) Uani 1 1 d . . . . .
H11 H 0.4487 0.2660 0.9126 0.037 Uiso 1 1 calc R . . . .
C12 C 0.6866(3) 0.4180(4) 0.93764(15) 0.0333(5) Uani 1 1 d . . . . .
H12 H 0.7307 0.2996 0.9823 0.040 Uiso 1 1 calc R . . . .
C13 C 0.7893(2) 0.6099(4) 0.91408(13) 0.0293(5) Uani 1 1 d . . . . .
C14 C 0.7256(3) 0.7817(4) 0.84924(15) 0.0355(5) Uani 1 1 d . . . . .
H14 H 0.7961 0.9137 0.8329 0.043 Uiso 1 1 calc R . . . .
C15 C 0.5579(3) 0.7609(4) 0.80779(16) 0.0348(5) Uani 1 1 d . . . . .
H15 H 0.5144 0.8800 0.7633 0.042 Uiso 1 1 calc R . . . .

loop_
_atom_site_aniso_label
_atom_site_aniso_U_11
_atom_site_aniso_U_22
_atom_site_aniso_U_33
_atom_site_aniso_U_23
_atom_site_aniso_U_13
_atom_site_aniso_U_12
O1 0.0247(7) 0.0585(11) 0.0305(7) 0.0042(7) -0.0043(5) -0.0054(7)
N1 0.0412(10) 0.0449(12) 0.0320(9) -0.0001(9) 0.0007(7) -0.0125(9)
C1 0.0424(12) 0.0624(18) 0.0331(12) 0.0036(11) -0.0036(9) -0.0028(11)
C2 0.0242(9) 0.0442(13) 0.0301(10) 0.0000(9) -0.0036(7) -0.0054(9)
C3 0.0350(11) 0.0436(13) 0.0316(11) -0.0068(9) 0.0023(8) 0.0039(9)
C4 0.0311(10) 0.0346(12) 0.0369(11) -0.0005(9) -0.0008(8) 0.0067(9)
C5 0.0218(8) 0.0315(11) 0.0292(9) -0.0009(8) -0.0020(7) -0.0035(8)
C6 0.0416(12) 0.0325(12) 0.0356(11) -0.0053(9) -0.0012(9) 0.0073(9)
C7 0.0417(11) 0.0355(12) 0.0371(11) 0.0023(9) -0.0065(9) 0.0065(10)
C8 0.0266(9) 0.0299(11) 0.0284(10) -0.0037(8) 0.0010(7) 0.0002(8)
C9 0.0274(9) 0.0416(13) 0.0236(9) -0.0027(9) -0.0013(7) -0.0033(9)
C10 0.0264(9) 0.0287(11) 0.0237(8) -0.0032(8) 0.0006(7) 0.0005(8)
C11 0.0303(10) 0.0306(11) 0.0319(10) 0.0042(8) 0.0006(8) -0.0029(8)
C12 0.0308(10) 0.0381(12) 0.0307(10) 0.0067(9) -0.0023(8) 0.0008(9)
C13 0.0246(9) 0.0418(12) 0.0216(9) -0.0049(8) 0.0007(7) -0.0039(8)
C14 0.0336(11) 0.0363(12) 0.0361(11) 0.0039(9) -0.0028(8) -0.0101(9)
C15 0.0347(11) 0.0328(12) 0.0361(11) 0.0078(9) -0.0057(9) -0.0029(9)

loop_
_atom_type_symbol
_atom_type_description
_atom_type_scat_dispersion_real
_atom_type_scat_dispersion_imag
_atom_type_scat_source
C C 0.0181 0.0091 'International Tables Vol C Tables 4.2.6.8 and 6.1.1.4'
H H 0.0000 0.0000 'International Tables Vol C Tables 4.2.6.8 and 6.1.1.4'
N N 0.0311 0.0180 'International Tables Vol C Tables 4.2.6.8 and 6.1.1.4'
O O 0.0492 0.0322 'International Tables Vol C Tables 4.2.6.8 and 6.1.1.4'

loop_
_geom_angle_atom_site_label_1
_geom_angle_atom_site_label_2
_geom_angle_atom_site_label_3
_geom_angle
_geom_angle_site_symmetry_1
_geom_angle_site_symmetry_3
_geom_angle_publ_flag
C3 C2 C1 122.3(2) . . ?
C7 C2 C1 119.9(2) . . ?
C7 C2 C3 117.82(19) . . ?
C2 C3 C4 121.2(2) . . ?
C5 C4 C3 120.5(2) . . ?
C4 C5 C6 118.51(18) . . ?
C4 C5 C8 121.89(18) . . ?
C6 C5 C8 119.59(18) . . ?
C7 C6 C5 120.7(2) . . ?
C2 C7 C6 121.2(2) . . ?
C9 C8 C5 110.49(16) . . ?
C9 C8 C10 110.74(16) . . ?
C10 C8 C5 113.80(15) . . ?
N1 C9 C8 179.2(2) . . ?
C11 C10 C8 122.69(17) . . ?
C11 C10 C15 118.26(17) . . ?
C15 C10 C8 119.02(17) . . ?
C10 C11 C12 120.80(19) . . ?
C13 C12 C11 119.98(18) . . ?
O1 C13 C12 122.42(18) . . ?
C14 C13 O1 117.51(19) . . ?
C14 C13 C12 120.07(18) . . ?
C13 C14 C15 119.7(2) . . ?
C14 C15 C10 121.20(19) . . ?

loop_
_geom_bond_atom_site_label_1
_geom_bond_atom_site_label_2
_geom_bond_distance
_geom_bond_site_symmetry_2
_geom_bond_publ_flag
O1 C13 1.379(2) . ?
N1 C9 1.149(3) . ?
C1 C2 1.510(3) . ?
C2 C3 1.388(3) . ?
C2 C7 1.385(3) . ?
C3 C4 1.391(3) . ?
C4 C5 1.385(3) . ?
C5 C6 1.386(3) . ?
C5 C8 1.535(3) . ?
C6 C7 1.386(3) . ?
C8 C9 1.468(3) . ?
C8 C10 1.534(3) . ?
C10 C11 1.388(3) . ?
C10 C15 1.390(3) . ?
C11 C12 1.390(3) . ?
C12 C13 1.382(3) . ?
C13 C14 1.378(3) . ?
C14 C15 1.389(3) . ?
